data_1572765
loop_
_publ_author_name
'Zhang, Chonghe'
'Gilliard, Jr, Robert J'
'Cummins, Christopher C.'

_publ_section_title
;
 Arene extrusion as an approach to reductive elimination at boron:
 implication of carbene-ligated haloborylene as a transient reactive
 intermediate.
;
_journal_issue 43
_journal_name_full 'Chemical science'
_journal_page_first 17873
_journal_page_last 17880
_journal_paper_doi 10.1039/d4sc05524a
_journal_volume 15
_journal_year 2024
_chemical_formula_moiety 'C23 H35 B Br N'
_chemical_formula_sum 'C23 H35 B Br N'
_chemical_formula_weight 416.24
_space_group_crystal_system triclinic
_space_group_IT_number 2
_space_group_name_Hall '-P 1'
_space_group_name_H-M_alt 'P -1'
_atom_sites_solution_hydrogens geom
_audit_creation_date 2023-07-12
_audit_creation_method
;
Olex2 1.5
(compiled 2023.03.06 svn.rbb2c1857 for OlexSys, GUI svn.r6748)
;
_audit_update_record
;
2023-09-26 deposited with the CCDC.	2024-10-02 downloaded from the CCDC.
;
_cell_angle_alpha 80.686(3)
_cell_angle_beta 87.975(3)
_cell_angle_gamma 80.672(3)
_cell_formula_units_Z 2
_cell_length_a 8.7428(7)
_cell_length_b 9.4037(8)
_cell_length_c 13.3258(11)
_cell_measurement_reflns_used 9865
_cell_measurement_temperature 100(2)
_cell_measurement_theta_max 31.227
_cell_measurement_theta_min 2.500
_cell_volume 1066.79(15)
_computing_cell_refinement 'SAINT V8.38A (Bruker, 2018)'
_computing_data_reduction 'SAINT V8.38A (Bruker, 2018)'
_computing_molecular_graphics 'Olex2 1.5 (Dolomanov et al., 2009)'
_computing_publication_material 'Olex2 1.5 (Dolomanov et al., 2009)'
_computing_structure_refinement 'XL  (Sheldrick, 2008)'
_computing_structure_solution 'SHELXT 2014/5 (Sheldrick, 2014)'
_diffrn_ambient_temperature 100.00
_diffrn_measured_fraction_theta_full 0.999
_diffrn_measured_fraction_theta_max 0.987
_diffrn_measurement_device_type 'Bruker APEX-II CCD'
_diffrn_measurement_method '\f and \w scans'
_diffrn_radiation_type MoK\a
_diffrn_radiation_wavelength 0.71073
_diffrn_reflns_av_R_equivalents 0.0428
_diffrn_reflns_av_unetI/netI 0.0207
_diffrn_reflns_Laue_measured_fraction_full 0.999
_diffrn_reflns_Laue_measured_fraction_max 0.987
_diffrn_reflns_limit_h_max 12
_diffrn_reflns_limit_h_min -12
_diffrn_reflns_limit_k_max 13
_diffrn_reflns_limit_k_min -13
_diffrn_reflns_limit_l_max 19
_diffrn_reflns_limit_l_min -19
_diffrn_reflns_number 70071
_diffrn_reflns_point_group_measured_fraction_full 0.999
_diffrn_reflns_point_group_measured_fraction_max 0.987
_diffrn_reflns_theta_full 25.242
_diffrn_reflns_theta_max 31.384
_diffrn_reflns_theta_min 1.549
_diffrn_source_current 1.4
_diffrn_source_power 0.07
_diffrn_source_voltage 50.0
_diffrn_standards_number 0
_exptl_absorpt_coefficient_mu 1.933
_exptl_absorpt_correction_T_max 0.7462
_exptl_absorpt_correction_T_min 0.6533
_exptl_absorpt_correction_type multi-scan
_exptl_absorpt_process_details
;
SADABS-2016/2 (Bruker,2016/2) was used for absorption correction.
wR2(int) was 0.1042 before and 0.0574 after correction.
The Ratio of minimum to maximum transmission is 0.8755.
The \l/2 correction factor is Not present.
;
_exptl_crystal_colour colourless
_exptl_crystal_colour_primary colourless
_exptl_crystal_density_diffrn 1.296
_exptl_crystal_description plate
_exptl_crystal_F_000 440
_exptl_crystal_size_max 0.102
_exptl_crystal_size_mid 0.098
_exptl_crystal_size_min 0.021
_refine_diff_density_max 0.682
_refine_diff_density_min -0.462
_refine_diff_density_rms 0.063
_refine_ls_extinction_method none
_refine_ls_goodness_of_fit_ref 1.073
_refine_ls_hydrogen_treatment constr
_refine_ls_matrix_type full
_refine_ls_number_parameters 241
_refine_ls_number_reflns 6941
_refine_ls_number_restraints 0
_refine_ls_restrained_S_all 1.073
_refine_ls_R_factor_all 0.0283
_refine_ls_R_factor_gt 0.0242
_refine_ls_shift/su_max 0.002
_refine_ls_shift/su_mean 0.000
_refine_ls_structure_factor_coef Fsqd
_refine_ls_weighting_details 'w=1/[\s^2^(Fo^2^)+(0.0387P)^2^+0.2177P] where P=(Fo^2^+2Fc^2^)/3'
_refine_ls_weighting_scheme calc
_refine_ls_wR_factor_gt 0.0646
_refine_ls_wR_factor_ref 0.0660
_reflns_Friedel_coverage 0.000
_reflns_number_gt 6289
_reflns_number_total 6941
_reflns_threshold_expression 'I > 2\s(I)'
_cod_data_source_file d4sc05524a3.cif
_cod_data_source_block 8
_cod_depositor_comments 'Adding full bibliography for 1572763--1572772.cif.'
_cod_database_code 1572765
_shelx_shelxl_version_number 2016/6
_shelx_space_group_comment
;
The symmetry employed for this shelxl refinement is uniquely defined
by the following loop, which should always be used as a source of
symmetry information in preference to the above space-group names.
They are only intended as comments.
;
_shelx_estimated_absorpt_t_max 0.961
_shelx_estimated_absorpt_t_min 0.827
_olex2_refinement_description
;
1. Fixed Uiso
 At 1.2 times of:
  All C(H) groups, All C(H,H) groups
 At 1.5 times of:
  All C(H,H,H) groups
2.a Ternary CH refined with riding coordinates:
 C10(H10), C1(H1)
2.b Secondary CH2 refined with riding coordinates:
 C21(H21A,H21B), C22(H22A,H22B), C23(H23A,H23B), C20(H20A,H20B), C19(H19A,
 H19B), C15(H15A,H15B)
2.c Aromatic/amide H refined with riding coordinates:
 C5(H5), C6(H6), C7(H7)
2.d Idealised Me refined as rotating group:
 C11(H11A,H11B,H11C), C12(H12A,H12B,H12C), C3(H3A,H3B,H3C), C2(H2A,H2B,H2C),
 C17(H17A,H17B,H17C), C18(H18A,H18B,H18C)
;
_olex2_submission_special_instructions 'No special instructions were received'

loop_
_space_group_symop_operation_xyz
'x, y, z'
'-x, -y, -z'

loop_
_atom_site_label
_atom_site_type_symbol
_atom_site_fract_x
_atom_site_fract_y
_atom_site_fract_z
_atom_site_U_iso_or_equiv
_atom_site_adp_type
_atom_site_occupancy
_atom_site_site_symmetry_order
_atom_site_calc_flag
_atom_site_refinement_flags_posn
_atom_site_refinement_flags_adp
_atom_site_refinement_flags_occupancy
_atom_site_disorder_assembly
_atom_site_disorder_group
Br1 Br 0.36533(2) 0.71363(2) 0.86756(2) 0.01891(4) Uani 1 1 d . . . . .
N1 N 0.73666(10) 0.76976(9) 0.68623(6) 0.01361(15) Uani 1 1 d . . . . .
C21 C 0.80783(16) 0.87679(14) 1.05870(9) 0.0257(2) Uani 1 1 d . . . . .
H21A H 0.712946 0.850552 1.094789 0.031 Uiso 1 1 calc R U . . .
H21B H 0.867169 0.918341 1.105605 0.031 Uiso 1 1 calc R U . . .
C22 C 0.90616(16) 0.73951(14) 1.02890(9) 0.0272(2) Uani 1 1 d . . . . .
H22A H 0.927770 0.664821 1.090288 0.033 Uiso 1 1 calc R U . . .
H22B H 1.006515 0.763591 1.000188 0.033 Uiso 1 1 calc R U . . .
C23 C 0.82312(15) 0.67740(13) 0.95046(9) 0.0218(2) Uani 1 1 d . . . . .
H23A H 0.727232 0.645457 0.981391 0.026 Uiso 1 1 calc R U . . .
H23B H 0.890874 0.590812 0.931208 0.026 Uiso 1 1 calc R U . . .
C14 C 0.78135(12) 0.79058(11) 0.85429(8) 0.01573(18) Uani 1 1 d . . . . .
C13 C 0.69002(12) 0.73403(11) 0.78039(8) 0.01401(17) Uani 1 1 d . . . . .
C9 C 0.63511(12) 0.73283(11) 0.61086(7) 0.01349(17) Uani 1 1 d . . . . .
C8 C 0.63508(12) 0.76553(11) 0.50413(8) 0.01500(18) Uani 1 1 d . . . . .
C10 C 0.75383(13) 0.83069(12) 0.43213(8) 0.01747(19) Uani 1 1 d . . . . .
H10 H 0.829639 0.863868 0.474149 0.021 Uiso 1 1 calc R U . . .
C11 C 0.68031(16) 0.96344(14) 0.35703(10) 0.0270(2) Uani 1 1 d . . . . .
H11A H 0.605911 0.933697 0.314415 0.040 Uiso 1 1 calc R U . . .
H11B H 0.761442 1.003131 0.313899 0.040 Uiso 1 1 calc R U . . .
H11C H 0.626611 1.038301 0.394823 0.040 Uiso 1 1 calc R U . . .
C12 C 0.84378(15) 0.71321(14) 0.37487(10) 0.0264(2) Uani 1 1 d . . . . .
H12A H 0.888423 0.628756 0.423964 0.040 Uiso 1 1 calc R U . . .
H12B H 0.927082 0.753264 0.334247 0.040 Uiso 1 1 calc R U . . .
H12C H 0.773103 0.682822 0.329962 0.040 Uiso 1 1 calc R U . . .
C1 C 0.62177(13) 0.46446(11) 0.83278(8) 0.01737(19) Uani 1 1 d . . . . .
H1 H 0.648043 0.461016 0.905658 0.021 Uiso 1 1 calc R U . . .
C3 C 0.76839(14) 0.40326(12) 0.77804(9) 0.0217(2) Uani 1 1 d . . . . .
H3A H 0.803735 0.301989 0.809185 0.032 Uiso 1 1 calc R U . . .
H3B H 0.849691 0.461976 0.783726 0.032 Uiso 1 1 calc R U . . .
H3C H 0.745728 0.406586 0.706125 0.032 Uiso 1 1 calc R U . . .
C2 C 0.49963(15) 0.36570(13) 0.82924(9) 0.0233(2) Uani 1 1 d . . . . .
H2A H 0.478041 0.361158 0.758256 0.035 Uiso 1 1 calc R U . . .
H2B H 0.404145 0.405338 0.862631 0.035 Uiso 1 1 calc R U . . .
H2C H 0.538516 0.267381 0.864552 0.035 Uiso 1 1 calc R U . . .
C4 C 0.52144(12) 0.66078(11) 0.66645(7) 0.01374(17) Uani 1 1 d . . . . .
C5 C 0.40278(12) 0.62325(11) 0.61520(8) 0.01581(18) Uani 1 1 d . . . . .
H5 H 0.326959 0.573266 0.651822 0.019 Uiso 1 1 calc R U . . .
C6 C 0.39486(13) 0.65903(12) 0.50966(8) 0.01803(19) Uani 1 1 d . . . . .
H6 H 0.311718 0.636645 0.474169 0.022 Uiso 1 1 calc R U . . .
C7 C 0.50884(13) 0.72729(12) 0.45702(8) 0.01763(19) Uani 1 1 d . . . . .
H7 H 0.501829 0.749752 0.385051 0.021 Uiso 1 1 calc R U . . .
C20 C 0.76275(15) 0.99074(13) 0.96506(9) 0.0229(2) Uani 1 1 d . . . . .
H20A H 0.857048 1.025335 0.933551 0.028 Uiso 1 1 calc R U . . .
H20B H 0.693649 1.075492 0.985815 0.028 Uiso 1 1 calc R U . . .
C19 C 0.68000(13) 0.92785(12) 0.88696(8) 0.0189(2) Uani 1 1 d . . . . .
H19A H 0.655497 1.003255 0.826270 0.023 Uiso 1 1 calc R U . . .
H19B H 0.581083 0.901261 0.916566 0.023 Uiso 1 1 calc R U . . .
C15 C 0.92381(13) 0.82786(13) 0.79013(9) 0.0205(2) Uani 1 1 d . . . . .
H15A H 1.013950 0.750033 0.807148 0.025 Uiso 1 1 calc R U . . .
H15B H 0.951016 0.921072 0.803770 0.025 Uiso 1 1 calc R U . . .
C16 C 0.88051(12) 0.84092(12) 0.67676(8) 0.01673(18) Uani 1 1 d . . . . .
C17 C 1.01149(13) 0.75136(13) 0.62389(9) 0.0219(2) Uani 1 1 d . . . . .
H17A H 1.022286 0.648682 0.655509 0.033 Uiso 1 1 calc R U . . .
H17B H 1.108770 0.788006 0.630584 0.033 Uiso 1 1 calc R U . . .
H17C H 0.987329 0.760018 0.551684 0.033 Uiso 1 1 calc R U . . .
C18 C 0.84190(14) 1.00163(12) 0.62727(9) 0.0216(2) Uani 1 1 d . . . . .
H18A H 0.787870 1.008093 0.563098 0.032 Uiso 1 1 calc R U . . .
H18B H 0.937989 1.042851 0.613896 0.032 Uiso 1 1 calc R U . . .
H18C H 0.775211 1.056444 0.673231 0.032 Uiso 1 1 calc R U . . .
B1 B 0.55667(13) 0.63423(12) 0.78528(8) 0.01469(19) Uani 1 1 d . . . . .

loop_
_atom_site_aniso_label
_atom_site_aniso_U_11
_atom_site_aniso_U_22
_atom_site_aniso_U_33
_atom_site_aniso_U_23
_atom_site_aniso_U_13
_atom_site_aniso_U_12
Br1 0.01811(6) 0.02431(6) 0.01535(5) -0.00611(4) 0.00303(4) -0.00414(4)
N1 0.0138(4) 0.0149(4) 0.0122(4) -0.0022(3) -0.0005(3) -0.0022(3)
C21 0.0314(6) 0.0332(6) 0.0166(5) -0.0091(4) -0.0019(4) -0.0123(5)
C22 0.0331(6) 0.0302(6) 0.0192(5) -0.0040(4) -0.0110(5) -0.0053(5)
C23 0.0282(6) 0.0216(5) 0.0157(5) -0.0026(4) -0.0073(4) -0.0033(4)
C14 0.0168(4) 0.0182(4) 0.0131(4) -0.0040(3) -0.0015(3) -0.0038(4)
C13 0.0150(4) 0.0142(4) 0.0121(4) -0.0021(3) -0.0008(3) 0.0000(3)
C9 0.0148(4) 0.0143(4) 0.0111(4) -0.0024(3) -0.0013(3) -0.0006(3)
C8 0.0175(4) 0.0151(4) 0.0115(4) -0.0017(3) 0.0006(3) -0.0005(3)
C10 0.0212(5) 0.0183(4) 0.0127(4) -0.0022(3) 0.0022(4) -0.0032(4)
C11 0.0325(6) 0.0245(5) 0.0212(5) 0.0051(4) -0.0005(5) -0.0050(5)
C12 0.0267(6) 0.0284(6) 0.0261(6) -0.0109(5) 0.0103(5) -0.0062(5)
C1 0.0229(5) 0.0167(4) 0.0123(4) -0.0009(3) -0.0018(4) -0.0037(4)
C3 0.0260(5) 0.0178(5) 0.0198(5) -0.0025(4) -0.0042(4) 0.0009(4)
C2 0.0314(6) 0.0183(5) 0.0211(5) -0.0014(4) -0.0021(4) -0.0080(4)
C4 0.0148(4) 0.0137(4) 0.0122(4) -0.0018(3) -0.0006(3) -0.0008(3)
C5 0.0164(4) 0.0162(4) 0.0148(4) -0.0027(3) -0.0013(3) -0.0017(3)
C6 0.0187(5) 0.0209(5) 0.0149(4) -0.0044(4) -0.0041(4) -0.0019(4)
C7 0.0212(5) 0.0200(5) 0.0113(4) -0.0030(3) -0.0017(4) -0.0012(4)
C20 0.0262(6) 0.0244(5) 0.0219(5) -0.0110(4) 0.0000(4) -0.0076(4)
C19 0.0197(5) 0.0196(5) 0.0184(5) -0.0068(4) -0.0009(4) -0.0026(4)
C15 0.0159(5) 0.0296(5) 0.0177(5) -0.0063(4) -0.0015(4) -0.0061(4)
C16 0.0144(4) 0.0202(5) 0.0167(4) -0.0040(4) 0.0010(4) -0.0052(4)
C17 0.0165(5) 0.0277(5) 0.0211(5) -0.0057(4) 0.0028(4) -0.0011(4)
C18 0.0250(5) 0.0186(5) 0.0223(5) -0.0033(4) 0.0031(4) -0.0077(4)
B1 0.0164(5) 0.0170(5) 0.0111(4) -0.0025(4) -0.0002(4) -0.0036(4)

loop_
_atom_type_symbol
_atom_type_description
_atom_type_scat_dispersion_real
_atom_type_scat_dispersion_imag
_atom_type_scat_source
C C 0.0033 0.0016 'International Tables Vol C Tables 4.2.6.8 and 6.1.1.4'
H H 0.0000 0.0000 'International Tables Vol C Tables 4.2.6.8 and 6.1.1.4'
B B 0.0013 0.0007 'International Tables Vol C Tables 4.2.6.8 and 6.1.1.4'
Br Br -0.2901 2.4595 'International Tables Vol C Tables 4.2.6.8 and 6.1.1.4'
N N 0.0061 0.0033 'International Tables Vol C Tables 4.2.6.8 and 6.1.1.4'

loop_
_geom_angle_atom_site_label_1
_geom_angle_atom_site_label_2
_geom_angle_atom_site_label_3
_geom_angle
_geom_angle_site_symmetry_1
_geom_angle_site_symmetry_3
_geom_angle_publ_flag
C13 N1 C9 112.70(9) . . ?
C13 N1 C16 114.06(9) . . ?
C9 N1 C16 133.23(8) . . ?
H21A C21 H21B 108.0 . . ?
C22 C21 H21A 109.4 . . ?
C22 C21 H21B 109.4 . . ?
C20 C21 H21A 109.4 . . ?
C20 C21 H21B 109.4 . . ?
C20 C21 C22 110.96(10) . . ?
C21 C22 H22A 109.4 . . ?
C21 C22 H22B 109.4 . . ?
C21 C22 C23 111.23(10) . . ?
H22A C22 H22B 108.0 . . ?
C23 C22 H22A 109.4 . . ?
C23 C22 H22B 109.4 . . ?
C22 C23 H23A 109.2 . . ?
C22 C23 H23B 109.2 . . ?
C22 C23 C14 111.87(10) . . ?
H23A C23 H23B 107.9 . . ?
C14 C23 H23A 109.2 . . ?
C14 C23 H23B 109.2 . . ?
C23 C14 C19 108.27(9) . . ?
C23 C14 C15 113.40(9) . . ?
C13 C14 C23 112.12(9) . . ?
C13 C14 C19 108.02(8) . . ?
C13 C14 C15 102.31(8) . . ?
C15 C14 C19 112.57(9) . . ?
N1 C13 C14 111.68(9) . . ?
N1 C13 B1 110.89(9) . . ?
C14 C13 B1 137.33(9) . . ?
C8 C9 N1 130.51(9) . . ?
C8 C9 C4 122.51(9) . . ?
C4 C9 N1 106.87(8) . . ?
C9 C8 C10 129.56(10) . . ?
C9 C8 C7 114.87(9) . . ?
C7 C8 C10 115.52(9) . . ?
C8 C10 H10 107.8 . . ?
C8 C10 C11 112.55(9) . . ?
C8 C10 C12 110.08(9) . . ?
C11 C10 H10 107.8 . . ?
C11 C10 C12 110.64(10) . . ?
C12 C10 H10 107.8 . . ?
C10 C11 H11A 109.5 . . ?
C10 C11 H11B 109.5 . . ?
C10 C11 H11C 109.5 . . ?
H11A C11 H11B 109.5 . . ?
H11A C11 H11C 109.5 . . ?
H11B C11 H11C 109.5 . . ?
C10 C12 H12A 109.5 . . ?
C10 C12 H12B 109.5 . . ?
C10 C12 H12C 109.5 . . ?
H12A C12 H12B 109.5 . . ?
H12A C12 H12C 109.5 . . ?
H12B C12 H12C 109.5 . . ?
C3 C1 H1 108.0 . . ?
C3 C1 C2 108.78(9) . . ?
C3 C1 B1 112.21(9) . . ?
C2 C1 H1 108.0 . . ?
C2 C1 B1 111.74(9) . . ?
B1 C1 H1 108.0 . . ?
C1 C3 H3A 109.5 . . ?
C1 C3 H3B 109.5 . . ?
C1 C3 H3C 109.5 . . ?
H3A C3 H3B 109.5 . . ?
H3A C3 H3C 109.5 . . ?
H3B C3 H3C 109.5 . . ?
C1 C2 H2A 109.5 . . ?
C1 C2 H2B 109.5 . . ?
C1 C2 H2C 109.5 . . ?
H2A C2 H2B 109.5 . . ?
H2A C2 H2C 109.5 . . ?
H2B C2 H2C 109.5 . . ?
C9 C4 B1 110.53(9) . . ?
C5 C4 C9 119.54(9) . . ?
C5 C4 B1 129.93(9) . . ?
C4 C5 H5 120.1 . . ?
C4 C5 C6 119.77(10) . . ?
C6 C5 H5 120.1 . . ?
C5 C6 H6 120.2 . . ?
C7 C6 C5 119.51(10) . . ?
C7 C6 H6 120.2 . . ?
C8 C7 H7 118.1 . . ?
C6 C7 C8 123.71(10) . . ?
C6 C7 H7 118.1 . . ?
C21 C20 H20A 109.4 . . ?
C21 C20 H20B 109.4 . . ?
C21 C20 C19 111.27(10) . . ?
H20A C20 H20B 108.0 . . ?
C19 C20 H20A 109.4 . . ?
C19 C20 H20B 109.4 . . ?
C14 C19 H19A 109.3 . . ?
C14 C19 H19B 109.3 . . ?
C20 C19 C14 111.63(9) . . ?
C20 C19 H19A 109.3 . . ?
C20 C19 H19B 109.3 . . ?
H19A C19 H19B 108.0 . . ?
C14 C15 H15A 110.3 . . ?
C14 C15 H15B 110.3 . . ?
C14 C15 C16 107.25(9) . . ?
H15A C15 H15B 108.5 . . ?
C16 C15 H15A 110.3 . . ?
C16 C15 H15B 110.3 . . ?
N1 C16 C15 101.10(8) . . ?
N1 C16 C17 110.86(9) . . ?
N1 C16 C18 110.47(9) . . ?
C17 C16 C15 108.23(9) . . ?
C17 C16 C18 114.35(9) . . ?
C18 C16 C15 111.01(9) . . ?
C16 C17 H17A 109.5 . . ?
C16 C17 H17B 109.5 . . ?
C16 C17 H17C 109.5 . . ?
H17A C17 H17B 109.5 . . ?
H17A C17 H17C 109.5 . . ?
H17B C17 H17C 109.5 . . ?
C16 C18 H18A 109.5 . . ?
C16 C18 H18B 109.5 . . ?
C16 C18 H18C 109.5 . . ?
H18A C18 H18B 109.5 . . ?
H18A C18 H18C 109.5 . . ?
H18B C18 H18C 109.5 . . ?
C13 B1 Br1 111.67(7) . . ?
C13 B1 C1 111.29(9) . . ?
C1 B1 Br1 110.21(7) . . ?
C4 B1 Br1 111.39(7) . . ?
C4 B1 C13 97.38(8) . . ?
C4 B1 C1 114.37(8) . . ?

loop_
_geom_bond_atom_site_label_1
_geom_bond_atom_site_label_2
_geom_bond_distance
_geom_bond_site_symmetry_2
_geom_bond_publ_flag
Br1 B1 2.0708(12) . ?
N1 C13 1.3135(13) . ?
N1 C9 1.4810(13) . ?
N1 C16 1.5099(14) . ?
C21 H21A 0.9900 . ?
C21 H21B 0.9900 . ?
C21 C22 1.5314(19) . ?
C21 C20 1.5251(18) . ?
C22 H22A 0.9900 . ?
C22 H22B 0.9900 . ?
C22 C23 1.5329(16) . ?
C23 H23A 0.9900 . ?
C23 H23B 0.9900 . ?
C23 C14 1.5408(15) . ?
C14 C13 1.5011(14) . ?
C14 C19 1.5572(15) . ?
C14 C15 1.5409(15) . ?
C13 B1 1.6042(16) . ?
C9 C8 1.4057(13) . ?
C9 C4 1.4139(14) . ?
C8 C10 1.5230(15) . ?
C8 C7 1.4115(15) . ?
C10 H10 1.0000 . ?
C10 C11 1.5342(16) . ?
C10 C12 1.5394(15) . ?
C11 H11A 0.9800 . ?
C11 H11B 0.9800 . ?
C11 H11C 0.9800 . ?
C12 H12A 0.9800 . ?
C12 H12B 0.9800 . ?
C12 H12C 0.9800 . ?
C1 H1 1.0000 . ?
C1 C3 1.5288(16) . ?
C1 C2 1.5312(16) . ?
C1 B1 1.6362(16) . ?
C3 H3A 0.9800 . ?
C3 H3B 0.9800 . ?
C3 H3C 0.9800 . ?
C2 H2A 0.9800 . ?
C2 H2B 0.9800 . ?
C2 H2C 0.9800 . ?
C4 C5 1.3834(14) . ?
C4 B1 1.5958(15) . ?
C5 H5 0.9500 . ?
C5 C6 1.3935(14) . ?
C6 H6 0.9500 . ?
C6 C7 1.3817(16) . ?
C7 H7 0.9500 . ?
C20 H20A 0.9900 . ?
C20 H20B 0.9900 . ?
C20 C19 1.5321(15) . ?
C19 H19A 0.9900 . ?
C19 H19B 0.9900 . ?
C15 H15A 0.9900 . ?
C15 H15B 0.9900 . ?
C15 C16 1.5511(15) . ?
C16 C17 1.5295(15) . ?
C16 C18 1.5364(15) . ?
C17 H17A 0.9800 . ?
C17 H17B 0.9800 . ?
C17 H17C 0.9800 . ?
C18 H18A 0.9800 . ?
C18 H18B 0.9800 . ?
C18 H18C 0.9800 . ?

loop_
_geom_torsion_atom_site_label_1
_geom_torsion_atom_site_label_2
_geom_torsion_atom_site_label_3
_geom_torsion_atom_site_label_4
_geom_torsion
_geom_torsion_site_symmetry_1
_geom_torsion_site_symmetry_2
_geom_torsion_site_symmetry_3
_geom_torsion_site_symmetry_4
_geom_torsion_publ_flag
N1 C13 B1 Br1 -129.20(8) . . . . ?
N1 C13 B1 C1 107.17(10) . . . . ?
N1 C13 B1 C4 -12.64(10) . . . . ?
N1 C9 C8 C10 9.70(17) . . . . ?
N1 C9 C8 C7 -172.81(10) . . . . ?
N1 C9 C4 C5 175.06(9) . . . . ?
N1 C9 C4 B1 -5.52(11) . . . . ?
C21 C22 C23 C14 57.16(14) . . . . ?
C21 C20 C19 C14 -57.07(13) . . . . ?
C22 C21 C20 C19 55.31(14) . . . . ?
C22 C23 C14 C13 -175.91(10) . . . . ?
C22 C23 C14 C19 -56.85(13) . . . . ?
C22 C23 C14 C15 68.84(13) . . . . ?
C23 C14 C13 N1 -138.13(10) . . . . ?
C23 C14 C13 B1 37.66(16) . . . . ?
C23 C14 C19 C20 56.80(12) . . . . ?
C23 C14 C15 C16 139.88(9) . . . . ?
C14 C13 B1 Br1 54.98(14) . . . . ?
C14 C13 B1 C1 -68.65(15) . . . . ?
C14 C13 B1 C4 171.54(11) . . . . ?
C14 C15 C16 N1 -15.11(11) . . . . ?
C14 C15 C16 C17 -131.65(10) . . . . ?
C14 C15 C16 C18 102.09(10) . . . . ?
C13 N1 C9 C8 172.84(10) . . . . ?
C13 N1 C9 C4 -3.40(11) . . . . ?
C13 N1 C16 C15 5.33(11) . . . . ?
C13 N1 C16 C17 119.91(10) . . . . ?
C13 N1 C16 C18 -112.27(10) . . . . ?
C13 C14 C19 C20 178.43(9) . . . . ?
C13 C14 C15 C16 18.93(11) . . . . ?
C9 N1 C13 C14 -172.24(8) . . . . ?
C9 N1 C13 B1 10.81(11) . . . . ?
C9 N1 C16 C15 -175.45(10) . . . . ?
C9 N1 C16 C17 -60.87(14) . . . . ?
C9 N1 C16 C18 66.95(13) . . . . ?
C9 C8 C10 C11 -127.91(12) . . . . ?
C9 C8 C10 C12 108.15(12) . . . . ?
C9 C8 C7 C6 -1.82(15) . . . . ?
C9 C4 C5 C6 -1.13(15) . . . . ?
C9 C4 B1 Br1 127.23(8) . . . . ?
C9 C4 B1 C13 10.44(10) . . . . ?
C9 C4 B1 C1 -106.99(10) . . . . ?
C8 C9 C4 C5 -1.55(15) . . . . ?
C8 C9 C4 B1 177.87(9) . . . . ?
C10 C8 C7 C6 176.03(10) . . . . ?
C3 C1 B1 Br1 -176.99(7) . . . . ?
C3 C1 B1 C13 -52.53(12) . . . . ?
C3 C1 B1 C4 56.61(12) . . . . ?
C2 C1 B1 Br1 60.52(10) . . . . ?
C2 C1 B1 C13 -175.02(9) . . . . ?
C2 C1 B1 C4 -65.88(12) . . . . ?
C4 C9 C8 C10 -174.57(10) . . . . ?
C4 C9 C8 C7 2.92(14) . . . . ?
C4 C5 C6 C7 2.20(16) . . . . ?
C5 C4 B1 Br1 -53.43(13) . . . . ?
C5 C4 B1 C13 -170.22(10) . . . . ?
C5 C4 B1 C1 72.35(14) . . . . ?
C5 C6 C7 C8 -0.67(17) . . . . ?
C7 C8 C10 C11 54.61(13) . . . . ?
C7 C8 C10 C12 -69.32(12) . . . . ?
C20 C21 C22 C23 -55.18(14) . . . . ?
C19 C14 C13 N1 102.65(10) . . . . ?
C19 C14 C13 B1 -81.55(14) . . . . ?
C19 C14 C15 C16 -96.77(10) . . . . ?
C15 C14 C13 N1 -16.30(11) . . . . ?
C15 C14 C13 B1 159.49(11) . . . . ?
C15 C14 C19 C20 -69.36(12) . . . . ?
C16 N1 C13 C14 7.15(12) . . . . ?
C16 N1 C13 B1 -169.80(8) . . . . ?
C16 N1 C9 C8 -6.39(17) . . . . ?
C16 N1 C9 C4 177.37(10) . . . . ?
B1 C4 C5 C6 179.58(10) . . . . ?
